data_4304274
loop_
_publ_author_name
'Mohammad Habib'
'Tapan K. Karmakar'
'Guillem Arom\'i'
'Jordi Ribas-Ari\~no'
'Hoong-Kun Fun'
'Suchada Chantrapromma'
'Swapan K. Chandra'

_publ_section_title
;
A Versatile Series of Nickel(II) Complexes Derived from Tetradentate
Imine/Pyridyl Ligands and Various Pseudohalides: Azide and Cyanate
Compared
;
_journal_name_full 'Inorganic Chemistry'
_journal_page_first 4109
_journal_page_last 4117
_journal_paper_doi 10.1021/ic701754u
_journal_volume 47
_journal_year 2008
_chemical_formula_sum 'C32 H32 Cl2 N10 Ni2 O10'
_chemical_formula_weight 905.00
_chemical_name_systematic
; 
 ? 
;
_space_group_IT_number 9
_symmetry_cell_setting monoclinic
_symmetry_space_group_name_Hall 'C -2yc'
_symmetry_space_group_name_H-M 'C 1 c 1'
_atom_sites_solution_hydrogens geom
_atom_sites_solution_primary direct
_atom_sites_solution_secondary difmap
_audit_creation_method SHELXL-97
_cell_angle_alpha 90.00
_cell_angle_beta 111.6160(10)
_cell_angle_gamma 90.00
_cell_formula_units_Z 4
_cell_length_a 19.6226(3)
_cell_length_b 13.3588(3)
_cell_length_c 14.9010(3)
_cell_measurement_temperature 100.0(1)
_cell_volume 3631.37(13)
_computing_structure_refinement 'SHELXL-97 (Sheldrick, 1997)'
_computing_structure_solution 'SHELXS-97 (Sheldrick, 1990)'
_diffrn_ambient_temperature 297(2)
_diffrn_measured_fraction_theta_full 1.000
_diffrn_measured_fraction_theta_max 1.000
_diffrn_radiation_monochromator graphite
_diffrn_radiation_source 'fine-focus sealed tube'
_diffrn_radiation_type MoK\a
_diffrn_radiation_wavelength 0.71073
_diffrn_reflns_av_R_equivalents 0.0384
_diffrn_reflns_av_sigmaI/netI 0.0391
_diffrn_reflns_limit_h_max 23
_diffrn_reflns_limit_h_min -23
_diffrn_reflns_limit_k_max 15
_diffrn_reflns_limit_k_min -15
_diffrn_reflns_limit_l_max 17
_diffrn_reflns_limit_l_min -17
_diffrn_reflns_number 22472
_diffrn_reflns_theta_full 25.00
_diffrn_reflns_theta_max 25.00
_diffrn_reflns_theta_min 1.89
_exptl_absorpt_coefficient_mu 1.256
_exptl_absorpt_correction_T_max 0.8731
_exptl_absorpt_correction_T_min 0.6295
_exptl_crystal_density_diffrn 1.655
_exptl_crystal_density_method 'not measured'
_exptl_crystal_F_000 1856
_exptl_crystal_size_max 0.41
_exptl_crystal_size_mid 0.34
_exptl_crystal_size_min 0.11
_refine_diff_density_max 2.462
_refine_diff_density_min -0.815
_refine_diff_density_rms 0.200
_refine_ls_abs_structure_details 'Flack H D (1983), Acta Cryst. A39, 876-881'
_refine_ls_abs_structure_Flack 0.00
_refine_ls_extinction_method none
_refine_ls_goodness_of_fit_ref 1.083
_refine_ls_hydrogen_treatment mixed
_refine_ls_matrix_type full
_refine_ls_number_parameters 499
_refine_ls_number_reflns 6357
_refine_ls_number_restraints 2
_refine_ls_restrained_S_all 1.083
_refine_ls_R_factor_all 0.0922
_refine_ls_R_factor_gt 0.0837
_refine_ls_shift/su_max 0.000
_refine_ls_shift/su_mean 0.000
_refine_ls_structure_factor_coef Fsqd
_refine_ls_weighting_details 'calc w=1/[\s^2^(Fo^2^)+(0.1639P)^2^+18.6162P] where P=(Fo^2^+2Fc^2^)/3'
_refine_ls_weighting_scheme calc
_refine_ls_wR_factor_gt 0.2220
_refine_ls_wR_factor_ref 0.2342
_reflns_number_gt 5679
_reflns_number_total 6357
_reflns_threshold_expression >2sigma(I)
_cod_data_source_file ic701754u-file001_5.cif
_cod_data_source_block Compd5
_cod_original_cell_volume 3631.36(12)
_cod_original_sg_symbol_H-M 'C 1 c 1 '
_cod_database_code 4304274

loop_
_symmetry_equiv_pos_as_xyz
'x, y, z'
'x, -y, z+1/2'
'x+1/2, y+1/2, z'
'x+1/2, -y+1/2, z+1/2'

loop_
_atom_site_label
_atom_site_type_symbol
_atom_site_fract_x
_atom_site_fract_y
_atom_site_fract_z
_atom_site_U_iso_or_equiv
_atom_site_adp_type
_atom_site_occupancy
_atom_site_symmetry_multiplicity
_atom_site_calc_flag
_atom_site_refinement_flags
_atom_site_disorder_assembly
_atom_site_disorder_group
Ni1 Ni 0.10509(5) 0.30401(7) 0.27162(6) 0.0252(3) Uani 1 1 d . . .
Ni2 Ni -0.01678(5) 0.20728(8) 0.33014(6) 0.0234(3) Uani 1 1 d . . .
Cl1 Cl -0.31573(17) 0.3721(2) 0.2373(3) 0.0626(9) Uani 1 1 d . . .
Cl2 Cl -0.08312(19) -0.2963(3) 0.3665(3) 0.0677(10) Uani 1 1 d . . .
O1 O -0.3659(8) 0.3437(11) 0.2882(9) 0.112(5) Uani 1 1 d . . .
O2 O -0.3440(7) 0.4679(8) 0.2095(7) 0.088(4) Uani 1 1 d . . .
O3 O -0.3290(6) 0.3045(7) 0.1619(7) 0.065(3) Uani 1 1 d . . .
O4 O -0.2539(7) 0.3596(13) 0.3138(8) 0.126(6) Uani 1 1 d . . .
O5 O -0.1232(7) -0.2864(9) 0.4375(9) 0.091(4) Uani 1 1 d . . .
O6 O -0.0320(7) -0.3766(10) 0.3908(13) 0.126(6) Uani 1 1 d . . .
O7 O -0.1355(5) -0.3142(7) 0.2741(7) 0.060(2) Uani 1 1 d . . .
O8 O -0.0433(6) -0.2033(6) 0.3675(8) 0.070(3) Uani 1 1 d . . .
N1 N -0.0472(4) 0.2195(5) 0.4484(5) 0.0184(15) Uani 1 1 d . . .
N2 N 0.0474(4) 0.0946(6) 0.4109(6) 0.0332(19) Uani 1 1 d . . .
N3 N 0.1833(5) 0.1956(6) 0.3394(6) 0.027(2) Uani 1 1 d . . .
N4 N 0.1379(5) 0.2749(7) 0.1549(6) 0.0348(15) Uani 1 1 d . . .
N5 N 0.1829(5) 0.4195(6) 0.3287(6) 0.0348(15) Uani 1 1 d . . .
N6 N 0.0428(5) 0.4281(7) 0.1987(6) 0.037(2) Uani 1 1 d . . .
N7 N -0.0944(5) 0.3109(7) 0.2569(8) 0.035(2) Uani 1 1 d . . .
N8 N -0.1055(5) 0.1120(7) 0.2615(6) 0.035(2) Uani 1 1 d . . .
N9 N 0.0666(5) 0.3170(6) 0.3863(6) 0.0254(19) Uani 1 1 d . . .
C31 C 0.0829(6) 0.3704(7) 0.4538(7) 0.034(2) Uani 1 1 d . . .
O9 O 0.0950(5) 0.4277(6) 0.5193(5) 0.0465(18) Uani 1 1 d . . .
N10 N 0.0208(6) 0.1978(6) 0.2161(7) 0.030(2) Uani 1 1 d . . .
C32 C 0.0018(6) 0.1419(7) 0.1491(7) 0.035(2) Uani 1 1 d . . .
O10 O -0.0194(6) 0.0864(6) 0.0837(6) 0.061(2) Uani 1 1 d . . .
C1 C -0.0908(6) 0.2845(8) 0.4715(9) 0.042(3) Uani 1 1 d . . .
H1A H -0.1165 0.3323 0.4263 0.051 Uiso 1 1 calc R . .
C2 C -0.0990(6) 0.2829(8) 0.5619(9) 0.041(3) Uani 1 1 d . . .
H2A H -0.1286 0.3290 0.5770 0.049 Uiso 1 1 calc R . .
C3 C -0.0635(7) 0.2149(9) 0.6224(10) 0.053(3) Uani 1 1 d . . .
H3A H -0.0716 0.2120 0.6801 0.064 Uiso 1 1 calc R . .
C4 C -0.0143(6) 0.1454(9) 0.6111(8) 0.047(3) Uani 1 1 d . . .
H4A H 0.0123 0.1004 0.6586 0.057 Uiso 1 1 calc R . .
C5 C -0.0101(6) 0.1515(8) 0.5225(7) 0.036(2) Uani 1 1 d . . .
C6 C 0.0394(6) 0.0840(7) 0.4937(7) 0.034(2) Uani 1 1 d . . .
H6A H 0.0650 0.0335 0.5355 0.040 Uiso 1 1 calc R . .
C7 C 0.0946(5) 0.0320(7) 0.3848(7) 0.034(2) Uani 1 1 d . . .
H7A H 0.0842 0.0404 0.3164 0.041 Uiso 1 1 calc R . .
H7B H 0.0838 -0.0370 0.3950 0.041 Uiso 1 1 calc R . .
C8 C 0.1793(5) 0.0509(7) 0.4414(6) 0.029(2) Uani 1 1 d . . .
H8A H 0.1917 0.0330 0.5087 0.035 Uiso 1 1 calc R . .
H8B H 0.2071 0.0078 0.4151 0.035 Uiso 1 1 calc R . .
C9 C 0.2009(5) 0.1585(9) 0.4353(6) 0.038(2) Uani 1 1 d . . .
H9A H 0.1769 0.2004 0.4680 0.046 Uiso 1 1 calc R . .
H9B H 0.2534 0.1649 0.4698 0.046 Uiso 1 1 calc R . .
C10 C 0.2105(6) 0.1638(8) 0.2823(7) 0.038(2) Uani 1 1 d . . .
H10A H 0.2459 0.1139 0.3033 0.046 Uiso 1 1 calc R . .
C11 C 0.1894(5) 0.2017(6) 0.1805(8) 0.032(2) Uani 1 1 d . . .
C12 C 0.2168(5) 0.1636(8) 0.1160(7) 0.036(2) Uani 1 1 d . . .
H12A H 0.2502 0.1110 0.1326 0.044 Uiso 1 1 calc R . .
C13 C 0.1933(6) 0.2062(7) 0.0250(8) 0.032(2) Uani 1 1 d . . .
H13A H 0.2149 0.1859 -0.0181 0.039 Uiso 1 1 calc R . .
C14 C 0.1389(6) 0.2780(9) -0.0039(9) 0.045(3) Uani 1 1 d . . .
H14A H 0.1203 0.3032 -0.0665 0.053 Uiso 1 1 calc R . .
C15 C 0.1132(6) 0.3107(8) 0.0694(7) 0.037(2) Uani 1 1 d . . .
H15A H 0.0771 0.3598 0.0543 0.044 Uiso 1 1 calc R . .
C16 C 0.2466(6) 0.4176(10) 0.3875(7) 0.049(3) Uani 1 1 d . . .
H16A H 0.2664 0.3551 0.4104 0.059 Uiso 1 1 calc R . .
C17 C 0.2934(10) 0.5041(11) 0.4240(11) 0.071(5) Uani 1 1 d . . .
H17A H 0.3406 0.4995 0.4702 0.086 Uiso 1 1 calc R . .
C18 C 0.2635(9) 0.5886(12) 0.3864(11) 0.068(4) Uani 1 1 d . . .
H18A H 0.2920 0.6460 0.4059 0.082 Uiso 1 1 calc R . .
C19 C 0.1918(9) 0.6007(9) 0.3187(10) 0.063(4) Uani 1 1 d . . .
H19A H 0.1730 0.6634 0.2951 0.076 Uiso 1 1 calc R . .
C20 C 0.1497(6) 0.5125(7) 0.2883(8) 0.040(2) Uani 1 1 d . . .
C21 C 0.0765(7) 0.5134(7) 0.2199(8) 0.044(3) Uani 1 1 d . . .
H21A H 0.0538 0.5726 0.1916 0.052 Uiso 1 1 calc R . .
C22 C -0.0340(7) 0.4276(8) 0.1266(8) 0.046(3) Uani 1 1 d . . .
H22A H -0.0360 0.4675 0.0712 0.055 Uiso 1 1 calc R . .
H22B H -0.0474 0.3595 0.1044 0.055 Uiso 1 1 calc R . .
C23 C -0.0886(7) 0.4674(8) 0.1652(8) 0.047(3) Uani 1 1 d . . .
H23A H -0.1366 0.4615 0.1146 0.057 Uiso 1 1 calc R . .
H23B H -0.0788 0.5382 0.1775 0.057 Uiso 1 1 calc R . .
C24 C -0.0931(6) 0.4198(8) 0.2584(8) 0.041(2) Uani 1 1 d . . .
H24A H -0.0513 0.4419 0.3136 0.049 Uiso 1 1 calc R . .
H24B H -0.1370 0.4439 0.2666 0.049 Uiso 1 1 calc R . .
C25 C -0.1589(6) 0.2699(7) 0.1987(7) 0.037(2) Uani 1 1 d . . .
H25A H -0.1968 0.3105 0.1600 0.044 Uiso 1 1 calc R . .
C26 C -0.1681(5) 0.1609(8) 0.1975(6) 0.035(2) Uani 1 1 d . . .
C27 C -0.2302(5) 0.1140(8) 0.1427(7) 0.036(2) Uani 1 1 d . . .
H27A H -0.2702 0.1494 0.1013 0.044 Uiso 1 1 calc R . .
C28 C -0.2318(7) 0.0101(9) 0.1506(8) 0.047(3) Uani 1 1 d . . .
H28A H -0.2742 -0.0244 0.1145 0.057 Uiso 1 1 calc R . .
C29 C -0.1734(6) -0.0414(9) 0.2094(8) 0.043(3) Uani 1 1 d . . .
H29A H -0.1747 -0.1107 0.2142 0.052 Uiso 1 1 calc R . .
C30 C -0.1100(6) 0.0134(8) 0.2633(7) 0.039(2) Uani 1 1 d . . .
H30A H -0.0690 -0.0220 0.3024 0.046 Uiso 1 1 calc R . .

loop_
_atom_site_aniso_label
_atom_site_aniso_U_11
_atom_site_aniso_U_22
_atom_site_aniso_U_33
_atom_site_aniso_U_23
_atom_site_aniso_U_13
_atom_site_aniso_U_12
Ni1 0.0332(7) 0.0243(5) 0.0211(6) -0.0023(4) 0.0135(5) -0.0121(5)
Ni2 0.0283(6) 0.0245(5) 0.0205(6) -0.0040(4) 0.0127(5) -0.0114(5)
Cl1 0.0472(16) 0.0543(17) 0.070(2) -0.0139(15) 0.0024(14) 0.0120(13)
Cl2 0.0501(18) 0.092(3) 0.0483(18) 0.0183(16) 0.0034(14) -0.0008(16)
O1 0.139(11) 0.134(11) 0.083(8) 0.027(8) 0.064(8) -0.051(9)
O2 0.129(10) 0.069(7) 0.048(5) 0.015(5) 0.012(6) 0.015(6)
O3 0.065(6) 0.086(7) 0.053(5) -0.016(4) 0.030(5) 0.013(5)
O4 0.102(9) 0.184(14) 0.061(7) -0.048(8) -0.007(7) 0.082(10)
O5 0.090(9) 0.110(9) 0.087(9) 0.000(6) 0.051(8) -0.011(6)
O6 0.056(6) 0.085(8) 0.175(14) 0.003(9) -0.028(8) 0.009(6)
O7 0.047(5) 0.085(6) 0.043(5) -0.007(4) 0.012(4) -0.013(4)
O8 0.081(7) 0.047(5) 0.071(7) -0.004(4) 0.017(6) -0.011(4)
N1 0.015(3) 0.019(3) 0.020(4) -0.004(3) 0.004(3) 0.002(3)
N2 0.028(4) 0.036(4) 0.037(5) 0.003(4) 0.013(4) -0.012(3)
N3 0.037(5) 0.028(4) 0.021(4) 0.003(3) 0.015(4) -0.002(3)
N4 0.042(4) 0.034(3) 0.041(4) -0.014(3) 0.029(3) -0.023(3)
N5 0.042(4) 0.034(3) 0.041(4) -0.014(3) 0.029(3) -0.023(3)
N6 0.042(5) 0.046(5) 0.025(4) 0.013(4) 0.015(4) -0.014(4)
N7 0.037(5) 0.029(4) 0.051(6) -0.018(4) 0.032(5) -0.015(4)
N8 0.043(5) 0.036(5) 0.033(4) -0.012(4) 0.021(4) -0.017(4)
N9 0.031(5) 0.029(4) 0.022(4) -0.008(3) 0.017(4) -0.016(3)
C31 0.037(5) 0.030(5) 0.026(5) 0.005(4) 0.001(4) -0.009(4)
O9 0.058(5) 0.044(4) 0.025(4) -0.011(3) 0.000(3) -0.012(3)
N10 0.043(6) 0.027(4) 0.024(5) -0.004(3) 0.016(4) -0.005(4)
C32 0.053(6) 0.027(5) 0.031(5) 0.000(4) 0.023(5) -0.017(4)
O10 0.105(8) 0.037(4) 0.039(5) -0.011(4) 0.025(5) -0.015(4)
C1 0.031(6) 0.043(6) 0.050(7) -0.019(5) 0.012(5) -0.005(4)
C2 0.031(6) 0.046(6) 0.055(7) -0.019(5) 0.025(5) -0.008(5)
C3 0.044(7) 0.052(7) 0.057(8) -0.024(6) 0.011(6) -0.004(5)
C4 0.051(6) 0.067(7) 0.039(6) 0.009(5) 0.035(5) -0.005(5)
C5 0.038(5) 0.044(6) 0.023(4) 0.000(4) 0.008(4) -0.023(5)
C6 0.048(6) 0.029(5) 0.032(5) 0.004(4) 0.026(4) 0.002(4)
C7 0.040(5) 0.031(5) 0.044(5) 0.005(4) 0.031(5) 0.000(4)
C8 0.037(5) 0.036(5) 0.021(4) -0.003(4) 0.018(4) 0.000(4)
C9 0.030(5) 0.063(7) 0.021(5) 0.003(4) 0.008(4) 0.000(5)
C10 0.035(5) 0.039(5) 0.041(6) 0.008(4) 0.014(4) -0.001(4)
C11 0.021(5) 0.030(5) 0.043(6) -0.009(4) 0.008(4) -0.002(3)
C12 0.042(6) 0.034(5) 0.041(6) 0.001(4) 0.026(5) 0.001(4)
C13 0.029(5) 0.043(5) 0.034(5) -0.002(4) 0.022(4) -0.009(4)
C14 0.031(5) 0.049(6) 0.048(7) -0.001(5) 0.008(5) -0.010(5)
C15 0.047(6) 0.039(5) 0.026(5) 0.004(4) 0.016(5) -0.014(4)
C16 0.045(6) 0.082(8) 0.022(5) -0.006(5) 0.015(5) -0.030(6)
C17 0.107(12) 0.063(9) 0.079(10) -0.036(8) 0.076(10) -0.056(9)
C18 0.077(10) 0.081(11) 0.067(9) -0.042(8) 0.051(8) -0.044(8)
C19 0.114(12) 0.031(6) 0.074(9) -0.012(5) 0.068(10) -0.021(6)
C20 0.060(7) 0.026(5) 0.049(6) 0.006(4) 0.035(6) -0.007(4)
C21 0.079(8) 0.022(4) 0.047(6) 0.005(4) 0.043(6) 0.005(5)
C22 0.058(7) 0.035(5) 0.043(6) 0.008(5) 0.017(5) 0.000(5)
C23 0.053(7) 0.036(6) 0.055(7) 0.017(5) 0.022(6) -0.006(5)
C24 0.048(6) 0.037(5) 0.043(6) 0.002(4) 0.023(5) 0.015(4)
C25 0.045(6) 0.038(5) 0.034(5) -0.001(4) 0.022(5) 0.018(4)
C26 0.033(5) 0.049(6) 0.026(5) 0.006(4) 0.016(4) 0.024(5)
C27 0.034(5) 0.048(6) 0.026(4) -0.008(4) 0.010(4) -0.003(4)
C28 0.050(7) 0.062(7) 0.045(6) -0.015(5) 0.036(6) -0.016(6)
C29 0.040(6) 0.055(7) 0.042(6) -0.029(5) 0.023(5) -0.016(5)
C30 0.057(6) 0.034(5) 0.043(6) -0.008(4) 0.039(5) 0.002(4)

loop_
_atom_type_symbol
_atom_type_description
_atom_type_scat_dispersion_real
_atom_type_scat_dispersion_imag
_atom_type_scat_source
C C 0.0033 0.0016 'International Tables Vol C Tables 4.2.6.8 and 6.1.1.4'
H H 0.0000 0.0000 'International Tables Vol C Tables 4.2.6.8 and 6.1.1.4'
N N 0.0061 0.0033 'International Tables Vol C Tables 4.2.6.8 and 6.1.1.4'
O O 0.0106 0.0060 'International Tables Vol C Tables 4.2.6.8 and 6.1.1.4'
Cl Cl 0.1484 0.1585 'International Tables Vol C Tables 4.2.6.8 and 6.1.1.4'
Ni Ni 0.3393 1.1124 'International Tables Vol C Tables 4.2.6.8 and 6.1.1.4'

loop_
_geom_angle_atom_site_label_1
_geom_angle_atom_site_label_2
_geom_angle_atom_site_label_3
_geom_angle
_geom_angle_site_symmetry_1
_geom_angle_site_symmetry_3
_geom_angle_publ_flag
N3 Ni1 N4 82.9(4) . . ?
N3 Ni1 N10 93.1(3) . . ?
N4 Ni1 N10 89.2(3) . . ?
N3 Ni1 N6 168.9(3) . . ?
N4 Ni1 N6 90.9(4) . . ?
N10 Ni1 N6 96.0(3) . . ?
N3 Ni1 N9 94.8(3) . . ?
N4 Ni1 N9 173.5(3) . . ?
N10 Ni1 N9 84.8(3) . . ?
N6 Ni1 N9 92.3(3) . . ?
N3 Ni1 N5 91.1(4) . . ?
N4 Ni1 N5 94.1(3) . . ?
N10 Ni1 N5 174.9(4) . . ?
N6 Ni1 N5 80.2(3) . . ?
N9 Ni1 N5 92.0(3) . . ?
N2 Ni2 N7 170.4(3) . . ?
N2 Ni2 N1 82.3(3) . . ?
N7 Ni2 N1 90.5(3) . . ?
N2 Ni2 N10 96.2(3) . . ?
N7 Ni2 N10 91.3(4) . . ?
N1 Ni2 N10 176.3(4) . . ?
N2 Ni2 N8 93.5(3) . . ?
N7 Ni2 N8 80.2(4) . . ?
N1 Ni2 N8 90.8(3) . . ?
N10 Ni2 N8 92.6(3) . . ?
N2 Ni2 N9 93.3(3) . . ?
N7 Ni2 N9 93.3(3) . . ?
N1 Ni2 N9 91.8(3) . . ?
N10 Ni2 N9 84.9(3) . . ?
N8 Ni2 N9 173.0(4) . . ?
O4 Cl1 O3 116.7(7) . . ?
O4 Cl1 O2 120.4(9) . . ?
O3 Cl1 O2 114.8(6) . . ?
O4 Cl1 O1 95.5(10) . . ?
O3 Cl1 O1 106.4(8) . . ?
O2 Cl1 O1 96.9(9) . . ?
O7 Cl2 O6 108.4(8) . . ?
O7 Cl2 O8 110.5(6) . . ?
O6 Cl2 O8 108.3(8) . . ?
O7 Cl2 O5 108.3(6) . . ?
O6 Cl2 O5 112.4(10) . . ?
O8 Cl2 O5 109.0(7) . . ?
C1 N1 C5 114.1(9) . . ?
C1 N1 Ni2 132.7(7) . . ?
C5 N1 Ni2 112.9(6) . . ?
C6 N2 C7 121.1(8) . . ?
C6 N2 Ni2 111.9(7) . . ?
C7 N2 Ni2 127.0(6) . . ?
C10 N3 C9 124.2(9) . . ?
C10 N3 Ni1 109.5(7) . . ?
C9 N3 Ni1 126.2(7) . . ?
C15 N4 C11 121.4(10) . . ?
C15 N4 Ni1 129.5(9) . . ?
C11 N4 Ni1 108.9(7) . . ?
C16 N5 C20 120.2(10) . . ?
C16 N5 Ni1 131.4(9) . . ?
C20 N5 Ni1 108.3(7) . . ?
C21 N6 C22 117.9(9) . . ?
C21 N6 Ni1 114.7(8) . . ?
C22 N6 Ni1 127.4(7) . . ?
C25 N7 C24 114.8(10) . . ?
C25 N7 Ni2 113.8(7) . . ?
C24 N7 Ni2 131.4(8) . . ?
C30 N8 C26 115.3(9) . . ?
C30 N8 Ni2 130.2(8) . . ?
C26 N8 Ni2 114.2(7) . . ?
C31 N9 Ni1 132.4(7) . . ?
C31 N9 Ni2 133.0(8) . . ?
Ni1 N9 Ni2 94.4(3) . . ?
N9 C31 O9 175.5(12) . . ?
C32 N10 Ni2 128.7(8) . . ?
C32 N10 Ni1 135.2(9) . . ?
Ni2 N10 Ni1 95.8(4) . . ?
O10 C32 N10 177.4(12) . . ?
N1 C1 C2 122.6(11) . . ?
N1 C1 H1A 118.7 . . ?
C2 C1 H1A 118.7 . . ?
C3 C2 C1 117.1(11) . . ?
C3 C2 H2A 121.4 . . ?
C1 C2 H2A 121.4 . . ?
C2 C3 C4 127.2(13) . . ?
C2 C3 H3A 116.4 . . ?
C4 C3 H3A 116.4 . . ?
C5 C4 C3 111.8(12) . . ?
C5 C4 H4A 124.1 . . ?
C3 C4 H4A 124.1 . . ?
C4 C5 N1 127.1(11) . . ?
C4 C5 C6 121.5(10) . . ?
N1 C5 C6 111.4(8) . . ?
N2 C6 C5 121.4(9) . . ?
N2 C6 H6A 119.3 . . ?
C5 C6 H6A 119.3 . . ?
N2 C7 C8 115.3(8) . . ?
N2 C7 H7A 108.5 . . ?
C8 C7 H7A 108.5 . . ?
N2 C7 H7B 108.5 . . ?
C8 C7 H7B 108.5 . . ?
H7A C7 H7B 107.5 . . ?
C9 C8 C7 112.5(8) . . ?
C9 C8 H8A 109.1 . . ?
C7 C8 H8A 109.1 . . ?
C9 C8 H8B 109.1 . . ?
C7 C8 H8B 109.1 . . ?
H8A C8 H8B 107.8 . . ?
N3 C9 C8 114.8(8) . . ?
N3 C9 H9A 108.6 . . ?
C8 C9 H9A 108.6 . . ?
N3 C9 H9B 108.6 . . ?
C8 C9 H9B 108.6 . . ?
H9A C9 H9B 107.5 . . ?
N3 C10 C11 123.3(10) . . ?
N3 C10 H10A 118.3 . . ?
C11 C10 H10A 118.3 . . ?
N4 C11 C12 121.2(10) . . ?
N4 C11 C10 115.3(9) . . ?
C12 C11 C10 123.5(9) . . ?
C11 C12 C13 117.6(10) . . ?
C11 C12 H12A 121.2 . . ?
C13 C12 H12A 121.2 . . ?
C14 C13 C12 122.1(10) . . ?
C14 C13 H13A 119.0 . . ?
C12 C13 H13A 119.0 . . ?
C13 C14 C15 115.1(11) . . ?
C13 C14 H14A 122.5 . . ?
C15 C14 H14A 122.5 . . ?
N4 C15 C14 122.4(11) . . ?
N4 C15 H15A 118.8 . . ?
C14 C15 H15A 118.8 . . ?
N5 C16 C17 125.8(14) . . ?
N5 C16 H16A 117.1 . . ?
C17 C16 H16A 117.1 . . ?
C18 C17 C16 114.0(16) . . ?
C18 C17 H17A 123.0 . . ?
C16 C17 H17A 123.0 . . ?
C17 C18 C19 125.6(13) . . ?
C17 C18 H18A 117.2 . . ?
C19 C18 H18A 117.2 . . ?
C18 C19 C20 116.5(13) . . ?
C18 C19 H19A 121.8 . . ?
C20 C19 H19A 121.8 . . ?
C19 C20 C21 122.6(11) . . ?
C19 C20 N5 117.9(11) . . ?
C21 C20 N5 119.5(8) . . ?
N6 C21 C20 117.2(9) . . ?
N6 C21 H21A 121.4 . . ?
C20 C21 H21A 121.4 . . ?
C23 C22 N6 113.5(9) . . ?
C23 C22 H22A 108.9 . . ?
N6 C22 H22A 108.9 . . ?
C23 C22 H22B 108.9 . . ?
N6 C22 H22B 108.9 . . ?
H22A C22 H22B 107.7 . . ?
C22 C23 C24 119.0(9) . . ?
C22 C23 H23A 107.6 . . ?
C24 C23 H23A 107.6 . . ?
C22 C23 H23B 107.6 . . ?
C24 C23 H23B 107.6 . . ?
H23A C23 H23B 107.0 . . ?
N7 C24 C23 113.6(9) . . ?
N7 C24 H24A 108.8 . . ?
C23 C24 H24A 108.8 . . ?
N7 C24 H24B 108.8 . . ?
C23 C24 H24B 108.8 . . ?
H24A C24 H24B 107.7 . . ?
N7 C25 C26 119.3(9) . . ?
N7 C25 H25A 120.3 . . ?
C26 C25 H25A 120.3 . . ?
C27 C26 N8 124.4(10) . . ?
C27 C26 C25 123.3(9) . . ?
N8 C26 C25 112.3(9) . . ?
C26 C27 C28 117.1(10) . . ?
C26 C27 H27A 121.4 . . ?
C28 C27 H27A 121.4 . . ?
C29 C28 C27 121.5(11) . . ?
C29 C28 H28A 119.3 . . ?
C27 C28 H28A 119.3 . . ?
C28 C29 C30 117.8(11) . . ?
C28 C29 H29A 121.1 . . ?
C30 C29 H29A 121.1 . . ?
N8 C30 C29 123.9(11) . . ?
N8 C30 H30A 118.1 . . ?
C29 C30 H30A 118.1 . . ?

loop_
_geom_bond_atom_site_label_1
_geom_bond_atom_site_label_2
_geom_bond_distance
_geom_bond_site_symmetry_2
_geom_bond_publ_flag
Ni1 N3 2.081(9) . ?
Ni1 N4 2.101(8) . ?
Ni1 N10 2.104(9) . ?
Ni1 N6 2.108(9) . ?
Ni1 N9 2.115(8) . ?
Ni1 N5 2.116(8) . ?
Ni2 N2 2.045(9) . ?
Ni2 N7 2.050(11) . ?
Ni2 N1 2.065(7) . ?
Ni2 N10 2.090(10) . ?
Ni2 N8 2.094(8) . ?
Ni2 N9 2.125(8) . ?
Cl1 O4 1.335(11) . ?
Cl1 O3 1.389(9) . ?
Cl1 O2 1.395(11) . ?
Cl1 O1 1.497(11) . ?
Cl2 O7 1.402(10) . ?
Cl2 O6 1.421(13) . ?
Cl2 O8 1.465(10) . ?
Cl2 O5 1.538(12) . ?
N1 C1 1.350(13) . ?
N1 C5 1.409(13) . ?
N2 C6 1.307(12) . ?
N2 C7 1.405(12) . ?
N3 C10 1.235(14) . ?
N3 C9 1.430(12) . ?
N4 C15 1.277(14) . ?
N4 C11 1.356(14) . ?
N5 C16 1.235(14) . ?
N5 C20 1.429(14) . ?
N6 C21 1.297(14) . ?
N6 C22 1.495(14) . ?
N7 C25 1.358(15) . ?
N7 C24 1.455(13) . ?
N8 C30 1.322(13) . ?
N8 C26 1.408(13) . ?
N9 C31 1.177(13) . ?
C31 O9 1.193(13) . ?
N10 C32 1.192(14) . ?
C32 O10 1.171(12) . ?
C1 C2 1.414(17) . ?
C1 H1A 0.9300 . ?
C2 C3 1.289(18) . ?
C2 H2A 0.9300 . ?
C3 C4 1.393(17) . ?
C3 H3A 0.9300 . ?
C4 C5 1.356(14) . ?
C4 H4A 0.9300 . ?
C5 C6 1.500(15) . ?
C6 H6A 0.9300 . ?
C7 C8 1.581(13) . ?
C7 H7A 0.9700 . ?
C7 H7B 0.9700 . ?
C8 C9 1.512(14) . ?
C8 H8A 0.9700 . ?
C8 H8B 0.9700 . ?
C9 H9A 0.9700 . ?
C9 H9B 0.9700 . ?
C10 C11 1.506(15) . ?
C10 H10A 0.9300 . ?
C11 C12 1.362(14) . ?
C12 C13 1.384(14) . ?
C12 H12A 0.9300 . ?
C13 C14 1.381(17) . ?
C13 H13A 0.9300 . ?
C14 C15 1.431(17) . ?
C14 H14A 0.9300 . ?
C15 H15A 0.9300 . ?
C16 C17 1.452(16) . ?
C16 H16A 0.9300 . ?
C17 C18 1.30(2) . ?
C17 H17A 0.9300 . ?
C18 C19 1.41(2) . ?
C18 H18A 0.9300 . ?
C19 C20 1.415(16) . ?
C19 H19A 0.9300 . ?
C20 C21 1.421(17) . ?
C21 H21A 0.9300 . ?
C22 C23 1.488(16) . ?
C22 H22A 0.9700 . ?
C22 H22B 0.9700 . ?
C23 C24 1.559(14) . ?
C23 H23A 0.9700 . ?
C23 H23B 0.9700 . ?
C24 H24A 0.9700 . ?
C24 H24B 0.9700 . ?
C25 C26 1.466(15) . ?
C25 H25A 0.9300 . ?
C26 C27 1.344(14) . ?
C27 C28 1.395(16) . ?
C27 H27A 0.9300 . ?
C28 C29 1.348(17) . ?
C28 H28A 0.9300 . ?
C29 C30 1.411(15) . ?
C29 H29A 0.9300 . ?
C30 H30A 0.9300 . ?

loop_
_geom_torsion_atom_site_label_1
_geom_torsion_atom_site_label_2
_geom_torsion_atom_site_label_3
_geom_torsion_atom_site_label_4
_geom_torsion
_geom_torsion_site_symmetry_1
_geom_torsion_site_symmetry_2
_geom_torsion_site_symmetry_3
_geom_torsion_site_symmetry_4
_geom_torsion_publ_flag
N2 Ni2 N1 C1 175.4(9) . . . . ?
N7 Ni2 N1 C1 -11.0(9) . . . . ?
N10 Ni2 N1 C1 109(5) . . . . ?
N8 Ni2 N1 C1 -91.2(9) . . . . ?
N9 Ni2 N1 C1 82.3(9) . . . . ?
N2 Ni2 N1 C5 1.6(6) . . . . ?
N7 Ni2 N1 C5 175.2(6) . . . . ?
N10 Ni2 N1 C5 -64(5) . . . . ?
N8 Ni2 N1 C5 95.1(6) . . . . ?
N9 Ni2 N1 C5 -91.4(6) . . . . ?
N7 Ni2 N2 C6 -42(2) . . . . ?
N1 Ni2 N2 C6 0.1(6) . . . . ?
N10 Ni2 N2 C6 176.8(7) . . . . ?
N8 Ni2 N2 C6 -90.3(7) . . . . ?
N9 Ni2 N2 C6 91.5(7) . . . . ?
N7 Ni2 N2 C7 137(2) . . . . ?
N1 Ni2 N2 C7 179.0(8) . . . . ?
N10 Ni2 N2 C7 -4.4(8) . . . . ?
N8 Ni2 N2 C7 88.6(8) . . . . ?
N9 Ni2 N2 C7 -89.6(8) . . . . ?
N4 Ni1 N3 C10 -1.5(7) . . . . ?
N10 Ni1 N3 C10 87.4(7) . . . . ?
N6 Ni1 N3 C10 -58(2) . . . . ?
N9 Ni1 N3 C10 172.4(7) . . . . ?
N5 Ni1 N3 C10 -95.5(7) . . . . ?
N4 Ni1 N3 C9 -178.3(8) . . . . ?
N10 Ni1 N3 C9 -89.5(8) . . . . ?
N6 Ni1 N3 C9 125.1(17) . . . . ?
N9 Ni1 N3 C9 -4.5(8) . . . . ?
N5 Ni1 N3 C9 87.6(8) . . . . ?
N3 Ni1 N4 C15 176.8(9) . . . . ?
N10 Ni1 N4 C15 83.6(9) . . . . ?
N6 Ni1 N4 C15 -12.4(9) . . . . ?
N9 Ni1 N4 C15 107(4) . . . . ?
N5 Ni1 N4 C15 -92.6(9) . . . . ?
N3 Ni1 N4 C11 1.7(6) . . . . ?
N10 Ni1 N4 C11 -91.5(6) . . . . ?
N6 Ni1 N4 C11 172.5(6) . . . . ?
N9 Ni1 N4 C11 -68(4) . . . . ?
N5 Ni1 N4 C11 92.2(6) . . . . ?
N3 Ni1 N5 C16 -6.7(10) . . . . ?
N4 Ni1 N5 C16 -89.7(9) . . . . ?
N10 Ni1 N5 C16 139(4) . . . . ?
N6 Ni1 N5 C16 -179.9(9) . . . . ?
N9 Ni1 N5 C16 88.2(9) . . . . ?
N3 Ni1 N5 C20 174.2(6) . . . . ?
N4 Ni1 N5 C20 91.2(6) . . . . ?
N10 Ni1 N5 C20 -40(4) . . . . ?
N6 Ni1 N5 C20 1.1(6) . . . . ?
N9 Ni1 N5 C20 -90.9(6) . . . . ?
N3 Ni1 N6 C21 -39(2) . . . . ?
N4 Ni1 N6 C21 -94.6(7) . . . . ?
N10 Ni1 N6 C21 176.1(7) . . . . ?
N9 Ni1 N6 C21 91.1(7) . . . . ?
N5 Ni1 N6 C21 -0.6(7) . . . . ?
N3 Ni1 N6 C22 140.8(16) . . . . ?
N4 Ni1 N6 C22 84.9(9) . . . . ?
N10 Ni1 N6 C22 -4.4(9) . . . . ?
N9 Ni1 N6 C22 -89.4(8) . . . . ?
N5 Ni1 N6 C22 179.0(9) . . . . ?
N2 Ni2 N7 C25 -54(2) . . . . ?
N1 Ni2 N7 C25 -94.9(7) . . . . ?
N10 Ni2 N7 C25 88.2(7) . . . . ?
N8 Ni2 N7 C25 -4.2(7) . . . . ?
N9 Ni2 N7 C25 173.2(7) . . . . ?
N2 Ni2 N7 C24 124(2) . . . . ?
N1 Ni2 N7 C24 83.2(9) . . . . ?
N10 Ni2 N7 C24 -93.6(9) . . . . ?
N8 Ni2 N7 C24 174.0(9) . . . . ?
N9 Ni2 N7 C24 -8.7(9) . . . . ?
N2 Ni2 N8 C30 -8.4(9) . . . . ?
N7 Ni2 N8 C30 178.9(9) . . . . ?
N1 Ni2 N8 C30 -90.7(8) . . . . ?
N10 Ni2 N8 C30 88.0(9) . . . . ?
N9 Ni2 N8 C30 157(2) . . . . ?
N2 Ni2 N8 C26 177.4(6) . . . . ?
N7 Ni2 N8 C26 4.7(6) . . . . ?
N1 Ni2 N8 C26 95.1(6) . . . . ?
N10 Ni2 N8 C26 -86.2(6) . . . . ?
N9 Ni2 N8 C26 -17(3) . . . . ?
N3 Ni1 N9 C31 92.4(11) . . . . ?
N4 Ni1 N9 C31 162(3) . . . . ?
N10 Ni1 N9 C31 -174.9(11) . . . . ?
N6 Ni1 N9 C31 -79.1(11) . . . . ?
N5 Ni1 N9 C31 1.2(12) . . . . ?
N3 Ni1 N9 Ni2 -91.6(4) . . . . ?
N4 Ni1 N9 Ni2 -22(4) . . . . ?
N10 Ni1 N9 Ni2 1.1(4) . . . . ?
N6 Ni1 N9 Ni2 96.9(4) . . . . ?
N5 Ni1 N9 Ni2 177.2(4) . . . . ?
N2 Ni2 N9 C31 -89.2(11) . . . . ?
N7 Ni2 N9 C31 83.8(11) . . . . ?
N1 Ni2 N9 C31 -6.8(12) . . . . ?
N10 Ni2 N9 C31 174.9(11) . . . . ?
N8 Ni2 N9 C31 106(3) . . . . ?
N2 Ni2 N9 Ni1 94.9(4) . . . . ?
N7 Ni2 N9 Ni1 -92.1(4) . . . . ?
N1 Ni2 N9 Ni1 177.2(3) . . . . ?
N10 Ni2 N9 Ni1 -1.1(4) . . . . ?
N8 Ni2 N9 Ni1 -70(3) . . . . ?
Ni1 N9 C31 O9 110(14) . . . . ?
Ni2 N9 C31 O9 -65(15) . . . . ?
N2 Ni2 N10 C32 82.5(11) . . . . ?
N7 Ni2 N10 C32 -91.5(11) . . . . ?
N1 Ni2 N10 C32 148(4) . . . . ?
N8 Ni2 N10 C32 -11.3(11) . . . . ?
N9 Ni2 N10 C32 175.3(10) . . . . ?
N2 Ni2 N10 Ni1 -91.7(3) . . . . ?
N7 Ni2 N10 Ni1 94.3(4) . . . . ?
N1 Ni2 N10 Ni1 -26(5) . . . . ?
N8 Ni2 N10 Ni1 174.5(4) . . . . ?
N9 Ni2 N10 Ni1 1.1(4) . . . . ?
N3 Ni1 N10 C32 -80.1(12) . . . . ?
N4 Ni1 N10 C32 2.8(12) . . . . ?
N6 Ni1 N10 C32 93.6(12) . . . . ?
N9 Ni1 N10 C32 -174.7(11) . . . . ?
N5 Ni1 N10 C32 134(4) . . . . ?
N3 Ni1 N10 Ni2 93.4(4) . . . . ?
N4 Ni1 N10 Ni2 176.3(4) . . . . ?
N6 Ni1 N10 Ni2 -92.9(4) . . . . ?
N9 Ni1 N10 Ni2 -1.1(4) . . . . ?
N5 Ni1 N10 Ni2 -52(4) . . . . ?
Ni2 N10 C32 O10 21(28) . . . . ?
Ni1 N10 C32 O10 -167(27) . . . . ?
C5 N1 C1 C2 -0.9(13) . . . . ?
Ni2 N1 C1 C2 -174.6(7) . . . . ?
N1 C1 C2 C3 -1.0(16) . . . . ?
C1 C2 C3 C4 3.8(19) . . . . ?
C2 C3 C4 C5 -4.2(18) . . . . ?
C3 C4 C5 N1 1.9(16) . . . . ?
C3 C4 C5 C6 179.9(9) . . . . ?
C1 N1 C5 C4 0.3(14) . . . . ?
Ni2 N1 C5 C4 175.3(9) . . . . ?
C1 N1 C5 C6 -177.8(8) . . . . ?
Ni2 N1 C5 C6 -2.9(9) . . . . ?
C7 N2 C6 C5 179.2(8) . . . . ?
Ni2 N2 C6 C5 -1.9(11) . . . . ?
C4 C5 C6 N2 -175.0(10) . . . . ?
N1 C5 C6 N2 3.3(13) . . . . ?
C6 N2 C7 C8 -72.0(11) . . . . ?
Ni2 N2 C7 C8 109.2(8) . . . . ?
N2 C7 C8 C9 -54.5(10) . . . . ?
C10 N3 C9 C8 -64.8(13) . . . . ?
Ni1 N3 C9 C8 111.6(9) . . . . ?
C7 C8 C9 N3 -56.8(11) . . . . ?
C9 N3 C10 C11 178.0(9) . . . . ?
Ni1 N3 C10 C11 1.0(12) . . . . ?
C15 N4 C11 C12 0.2(14) . . . . ?
Ni1 N4 C11 C12 175.8(7) . . . . ?
C15 N4 C11 C10 -177.2(9) . . . . ?
Ni1 N4 C11 C10 -1.6(10) . . . . ?
N3 C10 C11 N4 0.4(14) . . . . ?
N3 C10 C11 C12 -176.9(10) . . . . ?
N4 C11 C12 C13 3.5(14) . . . . ?
C10 C11 C12 C13 -179.3(9) . . . . ?
C11 C12 C13 C14 -6.2(15) . . . . ?
C12 C13 C14 C15 4.9(15) . . . . ?
C11 N4 C15 C14 -1.4(15) . . . . ?
Ni1 N4 C15 C14 -176.0(7) . . . . ?
C13 C14 C15 N4 -1.1(15) . . . . ?
C20 N5 C16 C17 1.9(15) . . . . ?
Ni1 N5 C16 C17 -177.1(8) . . . . ?
N5 C16 C17 C18 -2.5(16) . . . . ?
C16 C17 C18 C19 2.1(18) . . . . ?
C17 C18 C19 C20 -1.2(19) . . . . ?
C18 C19 C20 C21 -179.7(10) . . . . ?
C18 C19 C20 N5 0.3(14) . . . . ?
C16 N5 C20 C19 -0.7(13) . . . . ?
Ni1 N5 C20 C19 178.5(7) . . . . ?
C16 N5 C20 C21 179.3(9) . . . . ?
Ni1 N5 C20 C21 -1.5(11) . . . . ?
C22 N6 C21 C20 -179.7(9) . . . . ?
Ni1 N6 C21 C20 -0.1(11) . . . . ?
C19 C20 C21 N6 -178.9(9) . . . . ?
N5 C20 C21 N6 1.2(14) . . . . ?
C21 N6 C22 C23 -74.3(11) . . . . ?
Ni1 N6 C22 C23 106.1(9) . . . . ?
N6 C22 C23 C24 -55.1(13) . . . . ?
C25 N7 C24 C23 -74.2(12) . . . . ?
Ni2 N7 C24 C23 107.7(11) . . . . ?
C22 C23 C24 N7 -47.1(14) . . . . ?
C24 N7 C25 C26 -175.3(8) . . . . ?
Ni2 N7 C25 C26 3.2(11) . . . . ?
C30 N8 C26 C27 1.9(13) . . . . ?
Ni2 N8 C26 C27 177.0(7) . . . . ?
C30 N8 C26 C25 -179.4(7) . . . . ?
Ni2 N8 C26 C25 -4.3(9) . . . . ?
N7 C25 C26 C27 179.5(9) . . . . ?
N7 C25 C26 N8 0.8(12) . . . . ?
N8 C26 C27 C28 0.1(13) . . . . ?
C25 C26 C27 C28 -178.5(8) . . . . ?
C26 C27 C28 C29 -1.1(15) . . . . ?
C27 C28 C29 C30 0.2(15) . . . . ?
C26 N8 C30 C29 -2.9(13) . . . . ?
Ni2 N8 C30 C29 -177.1(7) . . . . ?
C28 C29 C30 N8 2.0(15) . . . . ?
